data_2312783
loop_
_publ_author_name
'Wang, Yan Juan'
'Zhang, Yao'
'Tang, Yuan Yuan'
'Chen, Xiao Gang'

_publ_section_title
;
 Halogen-substituted benzylamine crown ether inclusion complexes.
;
_journal_coeditor_code JX3091
_journal_issue 'Pt 4'
_journal_name_full 'Acta crystallographica. Section C, Structural chemistry'
_journal_page_first 224
_journal_page_last 229
_journal_paper_doi 10.1107/S2053229625001986
_journal_volume 81
_journal_year 2025
_chemical_absolute_configuration ad
_chemical_formula_iupac 'C7 H9 F N +, C2 H6 N O4 S2 -, C12 H24 O6'
_chemical_formula_moiety 'C7 H9 F N +, C2 H6 N O4 S2 -, C12 H24 O6'
_chemical_formula_sum 'C21 H39 F N2 O10 S2'
_chemical_formula_weight 562.66
_chemical_name_common
;
4-Fluorobenzylaminium di(methanesulfonyl)amidate--18-crown-6 (1/1)
;
_chemical_name_systematic
'4-Fluorobenzylaminium [(methanesulfonylazanidyl)sulfonyl]methane--1,4,7,10,13,16-hexaoxacyclooctadecane (1/1)'
_space_group_crystal_system monoclinic
_space_group_IT_number 4
_space_group_name_Hall 'P 2yb'
_space_group_name_H-M_alt 'P 1 21 1'
_atom_sites_solution_hydrogens mixed
_atom_sites_solution_primary dual
_audit_creation_method
;
Olex2 1.3
(compiled 2020.11.12 svn.r5f609507 for OlexSys, GUI svn.r6408)
;
_cell_angle_alpha 90
_cell_angle_beta 105.4799(12)
_cell_angle_gamma 90
_cell_formula_units_Z 2
_cell_length_a 7.80545(9)
_cell_length_b 16.82204(19)
_cell_length_c 10.55058(13)
_cell_measurement_reflns_used 39584
_cell_measurement_temperature 100.00(10)
_cell_measurement_theta_max 74.7640
_cell_measurement_theta_min 2.5940
_cell_volume 1335.08(3)
_computing_cell_refinement
;
CrysAlis PRO (Rigaku OD, 2024)
;
_computing_data_collection
;
CrysAlis PRO (Rigaku OD, 2024)
;
_computing_data_reduction
;
CrysAlis PRO (Rigaku OD, 2024)
;
_computing_molecular_graphics
;
OLEX2 (Dolomanov <i>et al.</i>, 2009)
;
_computing_publication_material
;
OLEX2 (Dolomanov <i>et al.</i>, 2009)
;
_computing_structure_refinement
;
SHELXL2018 (Sheldrick, 2015<i>b</i>)
;
_computing_structure_solution
;
SHELXT (Sheldrick, 2015<i>a</i>)
;
_diffrn_ambient_temperature 100.00(10)
_diffrn_detector 'Hybrid Pixel Array Detector'
_diffrn_detector_area_resol_mean 10.0000
_diffrn_measured_fraction_theta_full 1.000
_diffrn_measured_fraction_theta_max 0.970
_diffrn_measurement_device 'four-circle diffractometer'
_diffrn_measurement_device_type 'Rigaku XtaLAB Synergy-DW diffractometer with a HyPix-Arc 150 detector'
_diffrn_measurement_method '\w scans'
_diffrn_radiation_monochromator mirror
_diffrn_radiation_probe x-ray
_diffrn_radiation_type 'Cu K\a'
_diffrn_radiation_wavelength 1.54184
_diffrn_reflns_av_R_equivalents 0.0249
_diffrn_reflns_av_unetI/netI 0.0105
_diffrn_reflns_limit_h_max 9
_diffrn_reflns_limit_h_min -9
_diffrn_reflns_limit_k_max 20
_diffrn_reflns_limit_k_min -20
_diffrn_reflns_limit_l_max 13
_diffrn_reflns_limit_l_min -13
_diffrn_reflns_number 46639
_diffrn_reflns_theta_full 67.684
_diffrn_reflns_theta_max 75.154
_diffrn_reflns_theta_min 4.348
_diffrn_source 'Rotating-anode X-ray tube'
_exptl_absorpt_coefficient_mu 2.358
_exptl_absorpt_correction_T_max 1.00000
_exptl_absorpt_correction_T_min 0.89020
_exptl_absorpt_correction_type multi-scan
_exptl_absorpt_process_details
;
(CrysAlis PRO; Rigaku OD, 2024)
;
_exptl_crystal_colour 'clear light colourless'
_exptl_crystal_density_diffrn 1.400
_exptl_crystal_description block
_exptl_crystal_F_000 600
_exptl_crystal_size_max 0.1
_exptl_crystal_size_mid 0.1
_exptl_crystal_size_min 0.08
_refine_diff_density_max 0.226
_refine_diff_density_min -0.229
_refine_ls_abs_structure_details
;
Flack <i>x</i> determined using 2392 quotients [(I+)-(I-)]/[(I+)+(I-)]
(Parsons <i>et al.</i>,  2013)
;
_refine_ls_abs_structure_Flack 0.018(6)
_refine_ls_extinction_coef 0.0039(3)
_refine_ls_extinction_expression Fc^*^=kFc[1+0.001xFc^2^\l^3^/sin(2\q)]^-1/4^
_refine_ls_extinction_method
;
SHELXL2018 (Sheldrick, 2015<i>b</i>)
;
_refine_ls_goodness_of_fit_ref 1.029
_refine_ls_hydrogen_treatment mixed
_refine_ls_matrix_type full
_refine_ls_number_parameters 340
_refine_ls_number_reflns 5207
_refine_ls_number_restraints 1
_refine_ls_restrained_S_all 1.029
_refine_ls_R_factor_all 0.0207
_refine_ls_R_factor_gt 0.0206
_refine_ls_shift/su_max 0.001
_refine_ls_shift/su_mean 0.000
_refine_ls_structure_factor_coef Fsqd
_refine_ls_weighting_details 'w=1/[\s^2^(Fo^2^)+(0.0355P)^2^+0.2684P] where P=(Fo^2^+2Fc^2^)/3'
_refine_ls_weighting_scheme calc
_refine_ls_wR_factor_gt 0.0557
_refine_ls_wR_factor_ref 0.0557
_reflns_number_gt 5177
_reflns_number_total 5207
_reflns_threshold_expression 'I > 2\s(I)'
_cod_data_source_file jx3091sup1.cif
_cod_data_source_block zy_241017_2_100k_auto
_cod_depositor_comments 'Adding full bibliography for 2312783--2312786.cif.'
_cod_original_cell_volume 1335.07(3)
_cod_database_code 2312783
_cod_database_fobs_code 2312783
_shelx_space_group_comment
;
The symmetry employed for this shelxl refinement is uniquely defined
by the following loop, which should always be used as a source of
symmetry information in preference to the above space-group names.
They are only intended as comments.
;

loop_
_space_group_symop_operation_xyz
'x, y, z'
'-x, y+1/2, -z'

loop_
_atom_site_type_symbol
_atom_site_label
_atom_site_fract_x
_atom_site_fract_y
_atom_site_fract_z
_atom_site_U_iso_or_equiv
_atom_site_adp_type
_atom_site_calc_flag
_atom_site_occupancy
_atom_site_disorder_assembly
_atom_site_disorder_group
C C1 0.0924(3) 0.22532(12) 0.4674(2) 0.0259(4) Uani d 1 . .
H H1A -0.010401 0.197792 0.485985 0.031 Uiso calc 1 . .
H H1B 0.176539 0.184581 0.452681 0.031 Uiso calc 1 . .
C C2 0.0306(3) 0.27635(13) 0.3472(2) 0.0268(4) Uani d 1 . .
H H2A -0.045564 0.245068 0.274155 0.032 Uiso calc 1 . .
H H2B -0.039387 0.321860 0.365810 0.032 Uiso calc 1 . .
C C3 0.1424(3) 0.34788(12) 0.1918(2) 0.0281(4) Uani d 1 . .
H H3A 0.078083 0.397242 0.201574 0.034 Uiso calc 1 . .
H H3B 0.065187 0.315638 0.120623 0.034 Uiso calc 1 . .
C C4 0.3121(3) 0.36780(12) 0.15842(19) 0.0275(4) Uani d 1 . .
H H4A 0.378871 0.318480 0.152790 0.033 Uiso calc 1 . .
H H4B 0.285660 0.394854 0.072027 0.033 Uiso calc 1 . .
C C5 0.5841(3) 0.43795(13) 0.23467(19) 0.0268(4) Uani d 1 . .
H H5A 0.564899 0.464256 0.148063 0.032 Uiso calc 1 . .
H H5B 0.653692 0.388832 0.234010 0.032 Uiso calc 1 . .
C C6 0.6837(3) 0.49262(13) 0.3418(2) 0.0268(4) Uani d 1 . .
H H6A 0.791094 0.513488 0.320187 0.032 Uiso calc 1 . .
H H6B 0.607539 0.538146 0.351023 0.032 Uiso calc 1 . .
C C7 0.8209(3) 0.49640(11) 0.57045(19) 0.0221(4) Uani d 1 . .
H H7A 0.740509 0.539034 0.584466 0.026 Uiso calc 1 . .
H H7B 0.927543 0.521433 0.553610 0.026 Uiso calc 1 . .
C C8 0.8742(3) 0.44405(12) 0.69018(19) 0.0227(4) Uani d 1 . .
H H8A 0.927482 0.394165 0.668543 0.027 Uiso calc 1 . .
H H8B 0.963585 0.471522 0.760973 0.027 Uiso calc 1 . .
C C9 0.7615(3) 0.37664(12) 0.84764(19) 0.0230(4) Uani d 1 . .
H H9A 0.844514 0.404613 0.921587 0.028 Uiso calc 1 . .
H H9B 0.819781 0.327331 0.829203 0.028 Uiso calc 1 . .
C C10 0.5925(3) 0.35659(13) 0.88358(18) 0.0241(4) Uani d 1 . .
H H10A 0.620282 0.328196 0.968833 0.029 Uiso calc 1 . .
H H10B 0.526988 0.405842 0.891914 0.029 Uiso calc 1 . .
C C11 0.3215(3) 0.28596(13) 0.8057(2) 0.0258(4) Uani d 1 . .
H H11A 0.248485 0.334021 0.806204 0.031 Uiso calc 1 . .
H H11B 0.341848 0.259286 0.892096 0.031 Uiso calc 1 . .
C C12 0.2274(3) 0.23069(12) 0.6976(2) 0.0276(4) Uani d 1 . .
H H12A 0.306808 0.186097 0.689914 0.033 Uiso calc 1 . .
H H12B 0.120160 0.208465 0.717667 0.033 Uiso calc 1 . .
O O1 0.17796(18) 0.27451(8) 0.57663(13) 0.0225(3) Uani d 1 . .
O O2 0.18467(18) 0.30420(8) 0.31218(13) 0.0235(3) Uani d 1 . .
O O3 0.41671(19) 0.41876(8) 0.25825(12) 0.0230(3) Uani d 1 . .
O O4 0.73302(18) 0.44856(8) 0.46133(13) 0.0222(3) Uani d 1 . .
O O5 0.71878(17) 0.42648(8) 0.73344(12) 0.0195(3) Uani d 1 . .
O O6 0.48713(17) 0.30743(8) 0.78234(13) 0.0218(3) Uani d 1 . .
C C13 0.2527(2) 0.45443(11) 0.54088(19) 0.0195(4) Uani d 1 . .
H H13A 0.236442 0.449615 0.630469 0.023 Uiso calc 1 . .
H H13B 0.140140 0.438240 0.477465 0.023 Uiso calc 1 . .
C C14 0.2910(2) 0.54005(11) 0.51597(18) 0.0163(3) Uani d 1 . .
C C15 0.2341(2) 0.57285(12) 0.39018(18) 0.0198(4) Uani d 1 . .
H H15 0.174579 0.540349 0.318265 0.024 Uiso calc 1 . .
C C16 0.2639(3) 0.65280(12) 0.36918(19) 0.0219(4) Uani d 1 . .
H H16 0.225820 0.675520 0.283818 0.026 Uiso calc 1 . .
C C17 0.3499(3) 0.69773(11) 0.4758(2) 0.0208(4) Uani d 1 . .
C C18 0.4101(3) 0.66781(12) 0.6009(2) 0.0244(4) Uani d 1 . .
H H18 0.471632 0.700546 0.671864 0.029 Uiso calc 1 . .
C C19 0.3782(3) 0.58792(11) 0.62033(18) 0.0207(4) Uani d 1 . .
H H19 0.416500 0.565899 0.706183 0.025 Uiso calc 1 . .
F F1 0.37075(17) 0.77671(7) 0.45766(13) 0.0326(3) Uani d 1 . .
N N1 0.3971(2) 0.39962(9) 0.52848(16) 0.0163(3) Uani d 1 . .
C C20 0.7731(3) 0.62051(13) -0.12663(18) 0.0267(4) Uani d 1 . .
H H20A 0.680694 0.658341 -0.119465 0.040 Uiso calc 1 . .
H H20B 0.718713 0.568831 -0.155602 0.040 Uiso calc 1 . .
H H20C 0.833561 0.640230 -0.190743 0.040 Uiso calc 1 . .
C C21 1.3829(3) 0.62488(17) 0.0606(3) 0.0488(7) Uani d 1 . .
H H21A 1.416737 0.593259 0.141486 0.073 Uiso calc 1 . .
H H21B 1.333859 0.675937 0.078879 0.073 Uiso calc 1 . .
H H21C 1.487832 0.634272 0.028394 0.073 Uiso calc 1 . .
N N2 1.0723(2) 0.54701(9) 0.00928(15) 0.0193(3) Uani d 1 . .
O O7 0.83510(19) 0.57408(10) 0.11422(14) 0.0300(3) Uani d 1 . .
O O8 1.00088(18) 0.68839(8) 0.06504(13) 0.0249(3) Uani d 1 . .
O O9 1.30638(19) 0.50125(8) -0.08761(14) 0.0257(3) Uani d 1 . .
O O10 1.1569(3) 0.62539(11) -0.17004(18) 0.0457(5) Uani d 1 . .
S S1 0.92849(5) 0.60997(3) 0.02782(4) 0.01762(10) Uani d 1 . .
S S2 1.22135(6) 0.57305(3) -0.05970(4) 0.02108(11) Uani d 1 . .
H H1C 0.360(3) 0.3504(16) 0.541(2) 0.024(6) Uiso d 1 . .
H H1D 0.410(3) 0.4047(16) 0.445(3) 0.028(6) Uiso d 1 . .
H H1E 0.497(4) 0.4087(16) 0.591(3) 0.031(7) Uiso d 1 . .

loop_
_atom_site_aniso_label
_atom_site_aniso_U_11
_atom_site_aniso_U_22
_atom_site_aniso_U_33
_atom_site_aniso_U_12
_atom_site_aniso_U_13
_atom_site_aniso_U_23
C1 0.0227(9) 0.0187(9) 0.0373(11) -0.0070(8) 0.0097(8) -0.0034(8)
C2 0.0202(9) 0.0247(10) 0.0327(11) -0.0042(8) 0.0020(8) -0.0058(9)
C3 0.0356(11) 0.0221(10) 0.0199(9) 0.0009(8) -0.0041(8) 0.0000(8)
C4 0.0439(12) 0.0217(10) 0.0149(9) 0.0006(8) 0.0045(8) -0.0001(7)
C5 0.0329(11) 0.0294(11) 0.0213(9) 0.0031(9) 0.0131(8) 0.0048(8)
C6 0.0312(11) 0.0249(10) 0.0274(10) -0.0008(8) 0.0134(8) 0.0078(8)
C7 0.0194(9) 0.0193(9) 0.0292(10) -0.0026(7) 0.0094(8) -0.0028(8)
C8 0.0156(8) 0.0262(10) 0.0250(9) -0.0014(7) 0.0034(7) -0.0051(8)
C9 0.0253(10) 0.0218(10) 0.0185(9) 0.0038(8) -0.0002(7) 0.0011(7)
C10 0.0318(10) 0.0249(9) 0.0153(9) 0.0044(8) 0.0059(7) 0.0010(7)
C11 0.0255(10) 0.0296(11) 0.0259(10) 0.0048(8) 0.0134(8) 0.0100(8)
C12 0.0263(10) 0.0247(10) 0.0330(11) -0.0018(8) 0.0099(8) 0.0107(9)
O1 0.0243(7) 0.0184(6) 0.0249(7) -0.0024(5) 0.0067(5) 0.0032(5)
O2 0.0229(7) 0.0241(7) 0.0202(6) -0.0030(5) 0.0002(5) 0.0014(5)
O3 0.0301(7) 0.0221(7) 0.0169(6) 0.0001(6) 0.0065(5) -0.0006(5)
O4 0.0268(7) 0.0198(7) 0.0204(6) -0.0012(5) 0.0070(5) 0.0013(5)
O5 0.0179(6) 0.0211(7) 0.0189(6) 0.0020(5) 0.0037(5) 0.0017(5)
O6 0.0229(7) 0.0251(7) 0.0193(6) -0.0004(5) 0.0089(5) 0.0002(5)
C13 0.0173(9) 0.0165(9) 0.0260(9) 0.0017(7) 0.0078(7) 0.0020(7)
C14 0.0139(8) 0.0160(8) 0.0202(8) 0.0023(6) 0.0066(7) 0.0009(7)
C15 0.0212(8) 0.0185(8) 0.0183(8) 0.0017(8) 0.0026(7) -0.0030(7)
C16 0.0268(10) 0.0211(9) 0.0190(9) 0.0044(7) 0.0084(8) 0.0043(7)
C17 0.0194(9) 0.0134(8) 0.0313(10) -0.0009(7) 0.0100(8) 0.0018(7)
C18 0.0236(10) 0.0222(10) 0.0244(9) -0.0022(8) 0.0009(8) -0.0055(8)
C19 0.0220(9) 0.0219(10) 0.0171(8) 0.0032(7) 0.0034(7) 0.0012(7)
F1 0.0367(7) 0.0154(5) 0.0467(7) -0.0045(5) 0.0128(6) 0.0041(5)
N1 0.0170(7) 0.0137(7) 0.0174(8) 0.0005(6) 0.0035(6) 0.0014(6)
C20 0.0219(9) 0.0349(12) 0.0201(9) 0.0072(9) 0.0002(7) -0.0025(8)
C21 0.0246(11) 0.0479(16) 0.0802(19) -0.0139(11) 0.0247(12) -0.0354(14)
N2 0.0190(8) 0.0189(7) 0.0196(7) 0.0005(6) 0.0045(6) 0.0029(6)
O7 0.0270(7) 0.0401(8) 0.0266(7) -0.0023(7) 0.0137(6) 0.0046(7)
O8 0.0248(7) 0.0238(7) 0.0263(7) -0.0002(6) 0.0072(6) -0.0060(6)
O9 0.0262(7) 0.0247(7) 0.0266(7) 0.0082(6) 0.0075(6) -0.0007(6)
O10 0.0594(11) 0.0437(10) 0.0485(10) 0.0308(9) 0.0396(9) 0.0295(8)
S1 0.0166(2) 0.0223(2) 0.01400(19) 0.00056(18) 0.00407(15) -0.00003(17)
S2 0.0224(2) 0.0185(2) 0.0254(2) 0.00383(17) 0.01158(17) 0.00234(18)

loop_
_atom_type_symbol
_atom_type_description
_atom_type_scat_dispersion_real
_atom_type_scat_dispersion_imag
_atom_type_scat_source
C C 0.0181 0.0091 'International Tables Vol C Tables 4.2.6.8 and 6.1.1.4'
H H 0.0000 0.0000 'International Tables Vol C Tables 4.2.6.8 and 6.1.1.4'
F F 0.0727 0.0534 'International Tables Vol C Tables 4.2.6.8 and 6.1.1.4'
N N 0.0311 0.0180 'International Tables Vol C Tables 4.2.6.8 and 6.1.1.4'
O O 0.0492 0.0322 'International Tables Vol C Tables 4.2.6.8 and 6.1.1.4'
S S 0.3331 0.5567 'International Tables Vol C Tables 4.2.6.8 and 6.1.1.4'

loop_
_geom_angle_atom_site_label_1
_geom_angle_atom_site_label_2
_geom_angle_atom_site_label_3
_geom_angle_site_symmetry_1
_geom_angle_site_symmetry_3
_geom_angle
_geom_angle_publ_flag
H1A C1 H1B . . 108.3 ?
C2 C1 H1A . . 109.9 ?
C2 C1 H1B . . 109.9 ?
O1 C1 H1A . . 109.9 ?
O1 C1 H1B . . 109.9 ?
O1 C1 C2 . . 108.99(16) ?
C1 C2 H2A . . 110.2 ?
C1 C2 H2B . . 110.2 ?
H2A C2 H2B . . 108.5 ?
O2 C2 C1 . . 107.68(16) ?
O2 C2 H2A . . 110.2 ?
O2 C2 H2B . . 110.2 ?
H3A C3 H3B . . 108.4 ?
C4 C3 H3A . . 110.0 ?
C4 C3 H3B . . 110.0 ?
O2 C3 H3A . . 110.0 ?
O2 C3 H3B . . 110.0 ?
O2 C3 C4 . . 108.42(17) ?
C3 C4 H4A . . 109.9 ?
C3 C4 H4B . . 109.9 ?
H4A C4 H4B . . 108.3 ?
O3 C4 C3 . . 109.12(16) ?
O3 C4 H4A . . 109.9 ?
O3 C4 H4B . . 109.9 ?
H5A C5 H5B . . 108.3 ?
C6 C5 H5A . . 110.0 ?
C6 C5 H5B . . 110.0 ?
O3 C5 H5A . . 110.0 ?
O3 C5 H5B . . 110.0 ?
O3 C5 C6 . . 108.69(15) ?
C5 C6 H6A . . 110.1 ?
C5 C6 H6B . . 110.1 ?
H6A C6 H6B . . 108.4 ?
O4 C6 C5 . . 108.11(16) ?
O4 C6 H6A . . 110.1 ?
O4 C6 H6B . . 110.1 ?
H7A C7 H7B . . 108.4 ?
C8 C7 H7A . . 110.0 ?
C8 C7 H7B . . 110.0 ?
O4 C7 H7A . . 110.0 ?
O4 C7 H7B . . 110.0 ?
O4 C7 C8 . . 108.30(15) ?
C7 C8 H8A . . 110.0 ?
C7 C8 H8B . . 110.0 ?
H8A C8 H8B . . 108.3 ?
O5 C8 C7 . . 108.65(15) ?
O5 C8 H8A . . 110.0 ?
O5 C8 H8B . . 110.0 ?
H9A C9 H9B . . 108.3 ?
C10 C9 H9A . . 110.0 ?
C10 C9 H9B . . 110.0 ?
O5 C9 H9A . . 110.0 ?
O5 C9 H9B . . 110.0 ?
O5 C9 C10 . . 108.68(15) ?
C9 C10 H10A . . 110.1 ?
C9 C10 H10B . . 110.1 ?
H10A C10 H10B . . 108.4 ?
O6 C10 C9 . . 108.10(15) ?
O6 C10 H10A . . 110.1 ?
O6 C10 H10B . . 110.1 ?
H11A C11 H11B . . 108.4 ?
C12 C11 H11A . . 110.1 ?
C12 C11 H11B . . 110.1 ?
O6 C11 H11A . . 110.1 ?
O6 C11 H11B . . 110.1 ?
O6 C11 C12 . . 107.91(16) ?
C11 C12 H12A . . 110.0 ?
C11 C12 H12B . . 110.0 ?
H12A C12 H12B . . 108.4 ?
O1 C12 C11 . . 108.56(16) ?
O1 C12 H12A . . 110.0 ?
O1 C12 H12B . . 110.0 ?
C1 O1 C12 . . 112.10(15) ?
C3 O2 C2 . . 112.88(15) ?
C5 O3 C4 . . 112.03(15) ?
C7 O4 C6 . . 112.35(15) ?
C9 O5 C8 . . 111.16(14) ?
C11 O6 C10 . . 112.71(14) ?
H13A C13 H13B . . 107.8 ?
C14 C13 H13A . . 109.0 ?
C14 C13 H13B . . 109.0 ?
N1 C13 H13A . . 109.0 ?
N1 C13 H13B . . 109.0 ?
N1 C13 C14 . . 112.72(15) ?
C15 C14 C13 . . 121.04(17) ?
C19 C14 C13 . . 119.61(16) ?
C19 C14 C15 . . 119.31(17) ?
C14 C15 H15 . . 119.7 ?
C16 C15 C14 . . 120.59(18) ?
C16 C15 H15 . . 119.7 ?
C15 C16 H16 . . 121.1 ?
C17 C16 C15 . . 117.85(18) ?
C17 C16 H16 . . 121.1 ?
C18 C17 C16 . . 123.57(18) ?
F1 C17 C16 . . 118.27(18) ?
F1 C17 C18 . . 118.11(18) ?
C17 C18 H18 . . 121.1 ?
C17 C18 C19 . . 117.82(18) ?
C19 C18 H18 . . 121.1 ?
C14 C19 C18 . . 120.85(17) ?
C14 C19 H19 . . 119.6 ?
C18 C19 H19 . . 119.6 ?
C13 N1 H1C . . 106.1(16) ?
C13 N1 H1D . . 107.7(16) ?
C13 N1 H1E . . 111.2(17) ?
H1C N1 H1D . . 110(2) ?
H1C N1 H1E . . 107(2) ?
H1D N1 H1E . . 114(2) ?
H20A C20 H20B . . 109.5 ?
H20A C20 H20C . . 109.5 ?
H20B C20 H20C . . 109.5 ?
S1 C20 H20A . . 109.5 ?
S1 C20 H20B . . 109.5 ?
S1 C20 H20C . . 109.5 ?
H21A C21 H21B . . 109.5 ?
H21A C21 H21C . . 109.5 ?
H21B C21 H21C . . 109.5 ?
S2 C21 H21A . . 109.5 ?
S2 C21 H21B . . 109.5 ?
S2 C21 H21C . . 109.5 ?
S2 N2 S1 . . 119.92(10) ?
N2 S1 C20 . . 106.68(9) ?
O7 S1 C20 . . 106.71(9) ?
O7 S1 N2 . . 106.90(9) ?
O7 S1 O8 . . 115.87(9) ?
O8 S1 C20 . . 106.36(10) ?
O8 S1 N2 . . 113.74(8) ?
N2 S2 C21 . . 106.07(11) ?
O9 S2 C21 . . 106.32(11) ?
O9 S2 N2 . . 107.15(9) ?
O10 S2 C21 . . 107.97(15) ?
O10 S2 N2 . . 113.47(9) ?
O10 S2 O9 . . 115.26(9) ?

loop_
_geom_bond_atom_site_label_1
_geom_bond_atom_site_label_2
_geom_bond_site_symmetry_2
_geom_bond_distance
_geom_bond_publ_flag
C1 H1A . 0.9900 ?
C1 H1B . 0.9900 ?
C1 C2 . 1.500(3) ?
C1 O1 . 1.431(2) ?
C2 H2A . 0.9900 ?
C2 H2B . 0.9900 ?
C2 O2 . 1.428(2) ?
C3 H3A . 0.9900 ?
C3 H3B . 0.9900 ?
C3 C4 . 1.496(3) ?
C3 O2 . 1.428(2) ?
C4 H4A . 0.9900 ?
C4 H4B . 0.9900 ?
C4 O3 . 1.432(2) ?
C5 H5A . 0.9900 ?
C5 H5B . 0.9900 ?
C5 C6 . 1.503(3) ?
C5 O3 . 1.431(3) ?
C6 H6A . 0.9900 ?
C6 H6B . 0.9900 ?
C6 O4 . 1.424(2) ?
C7 H7A . 0.9900 ?
C7 H7B . 0.9900 ?
C7 C8 . 1.505(3) ?
C7 O4 . 1.422(2) ?
C8 H8A . 0.9900 ?
C8 H8B . 0.9900 ?
C8 O5 . 1.436(2) ?
C9 H9A . 0.9900 ?
C9 H9B . 0.9900 ?
C9 C10 . 1.505(3) ?
C9 O5 . 1.432(2) ?
C10 H10A . 0.9900 ?
C10 H10B . 0.9900 ?
C10 O6 . 1.426(2) ?
C11 H11A . 0.9900 ?
C11 H11B . 0.9900 ?
C11 C12 . 1.502(3) ?
C11 O6 . 1.426(2) ?
C12 H12A . 0.9900 ?
C12 H12B . 0.9900 ?
C12 O1 . 1.435(2) ?
C13 H13A . 0.9900 ?
C13 H13B . 0.9900 ?
C13 C14 . 1.508(2) ?
C13 N1 . 1.488(2) ?
C14 C15 . 1.396(3) ?
C14 C19 . 1.387(3) ?
C15 H15 . 0.9500 ?
C15 C16 . 1.393(3) ?
C16 H16 . 0.9500 ?
C16 C17 . 1.373(3) ?
C17 C18 . 1.373(3) ?
C17 F1 . 1.358(2) ?
C18 H18 . 0.9500 ?
C18 C19 . 1.392(3) ?
C19 H19 . 0.9500 ?
N1 H1C . 0.90(3) ?
N1 H1D . 0.92(3) ?
N1 H1E . 0.89(3) ?
C20 H20A . 0.9800 ?
C20 H20B . 0.9800 ?
C20 H20C . 0.9800 ?
C20 S1 . 1.7613(19) ?
C21 H21A . 0.9800 ?
C21 H21B . 0.9800 ?
C21 H21C . 0.9800 ?
C21 S2 . 1.763(2) ?
N2 S1 . 1.5926(16) ?
N2 S2 . 1.5899(16) ?
O7 S1 . 1.4428(14) ?
O8 S1 . 1.4475(14) ?
O9 S2 . 1.4459(14) ?
O10 S2 . 1.4391(16) ?

loop_
_geom_hbond_atom_site_label_D
_geom_hbond_atom_site_label_H
_geom_hbond_atom_site_label_A
_geom_hbond_site_symmetry_A
_geom_hbond_distance_DH
_geom_hbond_distance_HA
_geom_hbond_distance_DA
_geom_hbond_angle_DHA
_geom_hbond_publ_flag
N1 H1C O1 . 0.90(3) 2.02(3) 2.842(2) 152(2) yes
N1 H1D O3 . 0.92(3) 1.99(3) 2.914(2) 175(2) yes
N1 H1E O5 . 0.89(3) 1.99(3) 2.879(2) 179(3) yes

loop_
_geom_torsion_atom_site_label_1
_geom_torsion_atom_site_label_2
_geom_torsion_atom_site_label_3
_geom_torsion_atom_site_label_4
_geom_torsion_site_symmetry_1
_geom_torsion_site_symmetry_2
_geom_torsion_site_symmetry_3
_geom_torsion_site_symmetry_4
_geom_torsion
_geom_torsion_publ_flag
C1 C2 O2 C3 . . . . 174.75(15) ?
C2 C1 O1 C12 . . . . 175.10(16) ?
C3 C4 O3 C5 . . . . 177.98(16) ?
C4 C3 O2 C2 . . . . -175.00(16) ?
C5 C6 O4 C7 . . . . -177.13(15) ?
C6 C5 O3 C4 . . . . 178.90(15) ?
C7 C8 O5 C9 . . . . -179.99(15) ?
C8 C7 O4 C6 . . . . -177.64(15) ?
C9 C10 O6 C11 . . . . -178.98(15) ?
C10 C9 O5 C8 . . . . -176.84(15) ?
C11 C12 O1 C1 . . . . 178.08(15) ?
C12 C11 O6 C10 . . . . -176.71(15) ?
O1 C1 C2 O2 . . . . 68.9(2) ?
O2 C3 C4 O3 . . . . -63.5(2) ?
O3 C5 C6 O4 . . . . 68.7(2) ?
O4 C7 C8 O5 . . . . -75.47(18) ?
O5 C9 C10 O6 . . . . 67.23(19) ?
O6 C11 C12 O1 . . . . -67.8(2) ?
C13 C14 C15 C16 . . . . 177.39(17) ?
C13 C14 C19 C18 . . . . -177.91(17) ?
C14 C15 C16 C17 . . . . -0.2(3) ?
C15 C14 C19 C18 . . . . -0.4(3) ?
C15 C16 C17 C18 . . . . 1.0(3) ?
C15 C16 C17 F1 . . . . -176.39(17) ?
C16 C17 C18 C19 . . . . -1.5(3) ?
C17 C18 C19 C14 . . . . 1.1(3) ?
C19 C14 C15 C16 . . . . -0.1(3) ?
F1 C17 C18 C19 . . . . 175.93(17) ?
N1 C13 C14 C15 . . . . 91.3(2) ?
N1 C13 C14 C19 . . . . -91.2(2) ?
S1 N2 S2 C21 . . . . 78.68(15) ?
S1 N2 S2 O9 . . . . -168.06(10) ?
S1 N2 S2 O10 . . . . -39.68(15) ?
S2 N2 S1 C20 . . . . 76.98(13) ?
S2 N2 S1 O7 . . . . -169.15(10) ?
S2 N2 S1 O8 . . . . -39.96(13) ?
